data_1567854
loop_
_publ_author_name
'Tilly, David P.'
'\<Zabka, Matej'
'Vitorica-Yrzebal, Inigo'
'Sparkes, Hazel Anne'
'Pridmore, Natalie E.'
'Clayden, Jonathan'

_publ_section_title
;
 Supramolecular interactions between ethylene-bridged oligoureas:
 nanorings and chains formed by cooperative positive allostery
;
_journal_name_full 'Chemical Science'
_journal_paper_doi 10.1039/D2SC04716K
_journal_year 2022
_chemical_formula_moiety 'C34 H42 F12 N8 O4'
_chemical_formula_sum 'C34 H42 F12 N8 O4'
_chemical_formula_weight 854.75
_chemical_melting_point 467.0(10)
_chemical_name_systematic 1,1'-(ethane-1,2-diyl)bis(1-(2-(3-(3,5-bis(trifluoromethyl)phenyl)ureido)ethyl)-3-butylurea)
_space_group_crystal_system monoclinic
_space_group_IT_number 14
_space_group_name_Hall '-P 2ybc'
_space_group_name_H-M_alt 'P 1 21/c 1'
_atom_sites_solution_hydrogens mixed
_atom_sites_solution_primary dual
_audit_creation_date 2021-09-01
_audit_creation_method
;
Olex2 1.5
(compiled 2021.08.20 svn.r13c46975 for OlexSys, GUI svn.r6392)
;
_audit_update_record
;
2022-08-08 deposited with the CCDC.	2022-10-25 downloaded from the CCDC.
;
_cell_angle_alpha 90
_cell_angle_beta 95.262(3)
_cell_angle_gamma 90
_cell_formula_units_Z 6
_cell_length_a 16.7460(8)
_cell_length_b 15.9603(8)
_cell_length_c 22.0769(10)
_cell_measurement_reflns_used 5815
_cell_measurement_temperature 100(2)
_cell_measurement_theta_max 23.26
_cell_measurement_theta_min 2.25
_cell_volume 5875.7(5)
_computing_cell_refinement 'SAINT V8.38A (Bruker, 2016)'
_computing_data_reduction 'SAINT V8.38A (Bruker, 2016)'
_computing_molecular_graphics 'Olex2 1.5 (Dolomanov et al., 2009)'
_computing_publication_material 'Olex2 1.5 (Dolomanov et al., 2009)'
_computing_structure_refinement 'ShelXL (Sheldrick, 2015)'
_computing_structure_solution 'ShelXT (Sheldrick, 2015)'
_diffrn_ambient_temperature 100(2)
_diffrn_detector 'Bruker area detector'
_diffrn_detector_type 'CCD area detector'
_diffrn_measured_fraction_theta_full 1.000
_diffrn_measured_fraction_theta_max 1.000
_diffrn_measurement_device 'Bruker Apex II kappa CCDC area detector'
_diffrn_measurement_device_type 'Bruker Apex II kappa CCDC area detector'
_diffrn_measurement_method '\f and \w scans'
_diffrn_radiation_monochromator graphite
_diffrn_radiation_type MoK\a
_diffrn_radiation_wavelength 0.71073
_diffrn_reflns_av_R_equivalents 0.0551
_diffrn_reflns_av_unetI/netI 0.0486
_diffrn_reflns_Laue_measured_fraction_full 1.000
_diffrn_reflns_Laue_measured_fraction_max 1.000
_diffrn_reflns_limit_h_max 20
_diffrn_reflns_limit_h_min -20
_diffrn_reflns_limit_k_max 12
_diffrn_reflns_limit_k_min -19
_diffrn_reflns_limit_l_max 26
_diffrn_reflns_limit_l_min -26
_diffrn_reflns_number 44009
_diffrn_reflns_point_group_measured_fraction_full 1.000
_diffrn_reflns_point_group_measured_fraction_max 1.000
_diffrn_reflns_theta_full 25.242
_diffrn_reflns_theta_max 25.350
_diffrn_reflns_theta_min 1.221
_diffrn_source 'fine-focus sealed tube'
_diffrn_standards_number 0
_exptl_absorpt_coefficient_mu 0.135
_exptl_absorpt_correction_T_max 0.7456
_exptl_absorpt_correction_T_min 0.6028
_exptl_absorpt_correction_type multi-scan
_exptl_absorpt_process_details
'SADABS-2016/2 (Bruker,2016/2) was used for absorption correction. wR2(int) was 0.0674 before and 0.0526 after correction. The Ratio of minimum to maximum transmission is 0.8085. The \l/2 correction factor is Not present.'
_exptl_crystal_colour colourless
_exptl_crystal_colour_primary colourless
_exptl_crystal_density_diffrn 1.449
_exptl_crystal_description block
_exptl_crystal_F_000 2652
_exptl_crystal_recrystallization_method 'Re-crystallisation from solvent: acetonitrile'
_exptl_crystal_size_max 0.373
_exptl_crystal_size_mid 0.363
_exptl_crystal_size_min 0.214
_refine_diff_density_max 0.403
_refine_diff_density_min -0.386
_refine_diff_density_rms 0.050
_refine_ls_extinction_method none
_refine_ls_goodness_of_fit_ref 1.019
_refine_ls_hydrogen_treatment mixed
_refine_ls_matrix_type full
_refine_ls_number_parameters 907
_refine_ls_number_reflns 10759
_refine_ls_number_restraints 477
_refine_ls_restrained_S_all 1.430
_refine_ls_R_factor_all 0.0840
_refine_ls_R_factor_gt 0.0492
_refine_ls_shift/su_max 0.001
_refine_ls_shift/su_mean 0.000
_refine_ls_structure_factor_coef Fsqd
_refine_ls_weighting_details 'w=1/[\s^2^(Fo^2^)+(0.0461P)^2^+3.9872P] where P=(Fo^2^+2Fc^2^)/3'
_refine_ls_weighting_scheme calc
_refine_ls_wR_factor_gt 0.1081
_refine_ls_wR_factor_ref 0.1258
_reflns_Friedel_coverage 0.000
_reflns_number_gt 7274
_reflns_number_total 10759
_reflns_threshold_expression 'I > 2\s(I)'
_cod_data_source_file d2sc04716k2.cif
_cod_data_source_block testm1_CCDC2
_cod_depositor_comments
;
The following automatic conversions were performed:

data item '_chemical_melting_point' value '466-468' was changed to
'467.0(10)' -- the average value was taken and precision was
estimated.

Automatic conversion script
Id: cif_fix_values 7556 2019-12-06 15:28:31Z antanas 
;
_cod_database_code 1567854
_shelx_shelxl_version_number 2017/1
_shelx_space_group_comment
;
The symmetry employed for this shelxl refinement is uniquely defined
by the following loop, which should always be used as a source of
symmetry information in preference to the above space-group names.
They are only intended as comments.
;
_olex2_refinement_description
;
1. Restrained distances
 F1A-C8 \\sim F2-C8 \\sim F2A-C8 \\sim F3-C8 \\sim F3A-C8 \\sim F1-C8 \\sim
F18-C43 \\sim F18A-C43 \\sim F16-
 C43 \\sim F16A-C43 \\sim F17-C43 \\sim F17A-C43 \\sim F13-C42 \\sim F13A-C42
\\sim F14-C42 \\sim F14A-C42
 \\sim F15-C42 \\sim F15A-C42
 with sigma of 0.01
2. Uiso/Uaniso restraints and constraints
F1 \\sim F2 \\sim F3 \\sim C8 \\sim F2A \\sim F3A \\sim F1A: within 2A with
sigma of 0.01 and sigma for terminal atoms of 0.02 within 2A
F16 \\sim F17 \\sim F18 \\sim C43 \\sim F16A \\sim F17A \\sim F18A: within 2A
with sigma of 0.01 and sigma for terminal atoms of 0.02 within 2A
F13 \\sim F14 \\sim F15 \\sim C42 \\sim F15A \\sim F13A \\sim F14A: within 2A
with sigma of 0.01 and sigma for terminal atoms of 0.02 within 2A
Uanis(F1) \\sim Ueq, Uanis(F3A) \\sim Ueq, Uanis(F3) \\sim Ueq, Uanis(F2A)
\\sim Ueq, Uanis(F2) \\sim Ueq, Uanis(F1A) \\sim Ueq: with sigma of 0.01 and
sigma for terminal atoms of 0.02
Uanis(F18) \\sim Ueq, Uanis(F18A) \\sim Ueq, Uanis(F16) \\sim Ueq, Uanis(F16A)
\\sim Ueq, Uanis(F17A) \\sim Ueq, Uanis(F17) \\sim Ueq: with sigma of 0.003 and
sigma for terminal atoms of 0.006
Uanis(F14) \\sim Ueq, Uanis(F14A) \\sim Ueq, Uanis(F15) \\sim Ueq, Uanis(F15A)
\\sim Ueq, Uanis(F13) \\sim Ueq, Uanis(F13A) \\sim Ueq: with sigma of 0.003 and
sigma for terminal atoms of 0.006
3. Others
 Sof(F2A)=Sof(F3A)=Sof(F1A)=1-FVAR(1)
 Sof(F1)=Sof(F2)=Sof(F3)=FVAR(1)
 Sof(F16A)=Sof(F17A)=Sof(F18A)=1-FVAR(2)
 Sof(F16)=Sof(F17)=Sof(F18)=FVAR(2)
 Sof(F15A)=Sof(F13A)=Sof(F14A)=1-FVAR(3)
 Sof(F13)=Sof(F14)=Sof(F15)=FVAR(3)
4.a Secondary CH2 refined with riding coordinates:
 C10(H10A,H10B), C11(H11A,H11B), C13(H13A,H13B), C14(H14A,H14B), C15(H15A,
 H15B), C17(H17A,H17B), C18(H18A,H18B), C20(H20A,H20B), C21(H21A,H21B),
 C22(H22A,H22B), C24(H24A,H24B), C25(H25A,H25B), C44(H44A,H44B), C45(H45A,H45B),
  C47(H47A,H47B), C48(H48A,H48B), C49(H49A,H49B), C51(H51A,H51B)
4.b Aromatic/amide H refined with riding coordinates:
 C3(H3), C5(H5), C7(H7A), C28(H28), C30(H30), C32(H32), C37(H37), C39(H39),
 C41(H41)
4.c Idealised Me refined as rotating group:
 C16(H16A,H16B,H16C), C23(H23A,H23B,H23C), C50(H50A,H50B,H50C)
;
_olex2_submission_special_instructions 'No special instructions were received'

loop_
_space_group_symop_operation_xyz
'x, y, z'
'-x, y+1/2, -z+1/2'
'-x, -y, -z'
'x, -y-1/2, z-1/2'

loop_
_atom_site_label
_atom_site_type_symbol
_atom_site_fract_x
_atom_site_fract_y
_atom_site_fract_z
_atom_site_U_iso_or_equiv
_atom_site_adp_type
_atom_site_occupancy
_atom_site_site_symmetry_order
_atom_site_calc_flag
_atom_site_refinement_flags_posn
_atom_site_refinement_flags_adp
_atom_site_refinement_flags_occupancy
_atom_site_disorder_assembly
_atom_site_disorder_group
F1 F 0.1778(5) 0.5539(3) 0.5107(2) 0.081(2) Uani 0.556(6) 1 d D U P A 1
F2 F 0.1802(4) 0.5495(3) 0.6043(2) 0.0708(18) Uani 0.556(6) 1 d D U P A 1
F3 F 0.2723(2) 0.4935(2) 0.5626(4) 0.088(2) Uani 0.556(6) 1 d D U P A 1
F4 F 0.17510(9) 0.86736(10) 0.62419(7) 0.0407(4) Uani 1 1 d . . . . .
F5 F 0.18467(10) 0.89142(10) 0.52990(7) 0.0445(4) Uani 1 1 d . . . . .
F6 F 0.27565(9) 0.93614(9) 0.59691(8) 0.0472(4) Uani 1 1 d . . . . .
F7 F 1.36047(10) 0.99195(9) 0.73533(9) 0.0546(5) Uani 1 1 d . . . . .
F8 F 1.43879(10) 0.94511(10) 0.67211(7) 0.0450(4) Uani 1 1 d . . . . .
F9 F 1.47460(11) 0.94088(11) 0.76712(8) 0.0555(5) Uani 1 1 d . . . . .
F10 F 1.47087(11) 0.59465(11) 0.78007(7) 0.0556(5) Uani 1 1 d . . . . .
F11 F 1.51220(10) 0.63675(10) 0.69733(8) 0.0504(5) Uani 1 1 d . . . . .
F12 F 1.40881(10) 0.55795(10) 0.69465(9) 0.0539(5) Uani 1 1 d . . . . .
O1 O 0.51274(9) 0.58163(9) 0.56484(8) 0.0258(4) Uani 1 1 d . . . . .
O2 O 0.73121(9) 0.35569(9) 0.61724(8) 0.0242(4) Uani 1 1 d . . . . .
O3 O 0.94556(10) 0.36443(9) 0.71306(8) 0.0279(4) Uani 1 1 d . . . . .
O4 O 1.15948(10) 0.60686(9) 0.73583(8) 0.0286(4) Uani 1 1 d . . . . .
N1 N 0.60942(12) 0.68101(13) 0.56561(10) 0.0265(5) Uani 1 1 d . . . . .
N2 N 0.47847(12) 0.72171(12) 0.56452(9) 0.0220(5) Uani 1 1 d . . . . .
N3 N 0.73040(11) 0.49758(11) 0.62432(9) 0.0232(5) Uani 1 1 d . . . . .
N4 N 0.61173(12) 0.42248(12) 0.60399(10) 0.0232(5) Uani 1 1 d . . . . .
N5 N 0.94052(11) 0.50516(11) 0.69892(9) 0.0248(5) Uani 1 1 d . . . . .
N6 N 1.06248(12) 0.43656(13) 0.71797(10) 0.0279(5) Uani 1 1 d . . . . .
N7 N 1.05736(12) 0.69329(13) 0.75484(10) 0.0276(5) Uani 1 1 d . . . . .
N8 N 1.18146(12) 0.74904(12) 0.74702(10) 0.0242(5) Uani 1 1 d . . . . .
C1 C 0.53250(14) 0.65592(14) 0.56513(11) 0.0216(5) Uani 1 1 d . . . . .
C2 C 0.39559(14) 0.71643(13) 0.56649(11) 0.0205(5) Uani 1 1 d . . . . .
C3 C 0.35275(14) 0.64176(14) 0.56101(11) 0.0236(5) Uani 1 1 d . . . . .
H3 H 0.379651 0.590362 0.555261 0.028 Uiso 1 1 calc R . . . .
C4 C 0.27029(15) 0.64300(15) 0.56403(11) 0.0261(6) Uani 1 1 d . . . . .
C5 C 0.22886(15) 0.71676(15) 0.57114(11) 0.0274(6) Uani 1 1 d . . . . .
H5 H 0.172318 0.716562 0.572476 0.033 Uiso 1 1 calc R . . . .
C6 C 0.27199(14) 0.79112(14) 0.57629(11) 0.0238(5) Uani 1 1 d . . . . .
C7 C 0.35399(14) 0.79105(14) 0.57471(11) 0.0219(5) Uani 1 1 d . . . . .
H7A H 0.382723 0.842327 0.579250 0.026 Uiso 1 1 calc R . . . .
C8 C 0.22531(14) 0.56240(16) 0.56015(12) 0.0348(7) Uani 1 1 d D U . . .
C9 C 0.22701(15) 0.87154(16) 0.58182(12) 0.0298(6) Uani 1 1 d . . . . .
C10 C 0.67148(14) 0.61705(14) 0.56502(12) 0.0260(6) Uani 1 1 d . . . . .
H10A H 0.721476 0.642732 0.552995 0.031 Uiso 1 1 calc R . . . .
H10B H 0.654245 0.573526 0.534641 0.031 Uiso 1 1 calc R . . . .
C11 C 0.68751(14) 0.57696(14) 0.62722(11) 0.0246(5) Uani 1 1 d . . . . .
H11A H 0.719586 0.615862 0.654609 0.030 Uiso 1 1 calc R . . . .
H11B H 0.635875 0.567085 0.644583 0.030 Uiso 1 1 calc R . . . .
C12 C 0.69220(13) 0.42244(14) 0.61457(11) 0.0200(5) Uani 1 1 d . . . . .
C13 C 0.56836(14) 0.34328(14) 0.59936(11) 0.0241(5) Uani 1 1 d . . . . .
H13A H 0.584680 0.308707 0.635624 0.029 Uiso 1 1 calc R . . . .
H13B H 0.583092 0.312489 0.563078 0.029 Uiso 1 1 calc R . . . .
C14 C 0.47841(14) 0.35553(15) 0.59456(12) 0.0290(6) Uani 1 1 d . . . . .
H14A H 0.461295 0.386200 0.556596 0.035 Uiso 1 1 calc R . . . .
H14B H 0.463803 0.389779 0.629266 0.035 Uiso 1 1 calc R . . . .
C15 C 0.43469(16) 0.27151(18) 0.59455(14) 0.0390(7) Uani 1 1 d . . . . .
H15A H 0.450211 0.237438 0.560035 0.047 Uiso 1 1 calc R . . . .
H15B H 0.452425 0.241174 0.632533 0.047 Uiso 1 1 calc R . . . .
C16 C 0.34348(17) 0.2796(2) 0.58958(15) 0.0505(8) Uani 1 1 d . . . . .
H16A H 0.324974 0.305994 0.550727 0.076 Uiso 1 1 calc GR . . . .
H16B H 0.327545 0.314164 0.623128 0.076 Uiso 1 1 calc GR . . . .
H16C H 0.319388 0.223844 0.591687 0.076 Uiso 1 1 calc GR . . . .
C17 C 0.81774(13) 0.50011(14) 0.62887(11) 0.0235(5) Uani 1 1 d . . . . .
H17A H 0.835336 0.549864 0.606842 0.028 Uiso 1 1 calc R . . . .
H17B H 0.838067 0.449616 0.609239 0.028 Uiso 1 1 calc R . . . .
C18 C 0.85316(13) 0.50383(14) 0.69462(12) 0.0253(6) Uani 1 1 d . . . . .
H18A H 0.833511 0.554760 0.714102 0.030 Uiso 1 1 calc R . . . .
H18B H 0.835007 0.454482 0.716809 0.030 Uiso 1 1 calc R . . . .
C19 C 0.98183(14) 0.43242(14) 0.71040(11) 0.0231(5) Uani 1 1 d . . . . .
C20 C 1.11026(14) 0.36073(15) 0.72695(13) 0.0302(6) Uani 1 1 d . . . . .
H20A H 1.100540 0.324260 0.690755 0.036 Uiso 1 1 calc R . . . .
H20B H 1.093515 0.329739 0.762518 0.036 Uiso 1 1 calc R . . . .
C21 C 1.19889(15) 0.38078(17) 0.73724(13) 0.0352(7) Uani 1 1 d . . . . .
H21A H 1.208454 0.417893 0.773102 0.042 Uiso 1 1 calc R . . . .
H21B H 1.215736 0.411141 0.701440 0.042 Uiso 1 1 calc R . . . .
C22 C 1.24906(16) 0.30170(19) 0.74749(14) 0.0435(7) Uani 1 1 d . . . . .
H22A H 1.243172 0.267239 0.710057 0.052 Uiso 1 1 calc R . . . .
H22B H 1.228303 0.268638 0.780595 0.052 Uiso 1 1 calc R . . . .
C23 C 1.33805(17) 0.3199(2) 0.76404(17) 0.0619(10) Uani 1 1 d . . . . .
H23A H 1.359116 0.352385 0.731366 0.093 Uiso 1 1 calc GR . . . .
H23B H 1.367486 0.266943 0.769354 0.093 Uiso 1 1 calc GR . . . .
H23C H 1.344562 0.352011 0.802004 0.093 Uiso 1 1 calc GR . . . .
C24 C 0.98000(14) 0.58604(14) 0.69455(12) 0.0261(6) Uani 1 1 d . . . . .
H24A H 0.943739 0.624967 0.670373 0.031 Uiso 1 1 calc R . . . .
H24B H 1.029031 0.578991 0.673194 0.031 Uiso 1 1 calc R . . . .
C25 C 1.00237(15) 0.62343(15) 0.75724(12) 0.0284(6) Uani 1 1 d . . . . .
H25A H 0.953113 0.642713 0.774600 0.034 Uiso 1 1 calc R . . . .
H25B H 1.027489 0.579600 0.784419 0.034 Uiso 1 1 calc R . . . .
C26 C 1.13434(14) 0.67785(14) 0.74540(11) 0.0240(5) Uani 1 1 d . . . . .
C27 C 1.26249(14) 0.75457(14) 0.73897(11) 0.0219(5) Uani 1 1 d . . . . .
C28 C 1.29629(14) 0.83466(14) 0.73726(11) 0.0243(5) Uani 1 1 d . . . . .
H28 H 1.263492 0.882562 0.741227 0.029 Uiso 1 1 calc R . . . .
C29 C 1.37631(15) 0.84487(15) 0.72993(11) 0.0262(6) Uani 1 1 d . . . . .
C30 C 1.42633(15) 0.77630(16) 0.72487(11) 0.0290(6) Uani 1 1 d . . . . .
H30 H 1.481798 0.783495 0.720408 0.035 Uiso 1 1 calc R . . . .
C31 C 1.39283(15) 0.69717(15) 0.72655(11) 0.0266(6) Uani 1 1 d . . . . .
C32 C 1.31221(15) 0.68511(15) 0.73320(11) 0.0248(5) Uani 1 1 d . . . . .
H32 H 1.290796 0.630035 0.733849 0.030 Uiso 1 1 calc R . . . .
C33 C 1.41193(16) 0.93039(16) 0.72620(12) 0.0319(6) Uani 1 1 d . . . . .
C34 C 1.44549(16) 0.62190(17) 0.72440(12) 0.0324(6) Uani 1 1 d . . . . .
F13 F 1.0462(7) 0.4408(5) 0.5709(4) 0.048(2) Uani 0.564(15) 1 d D U P B 1
F14 F 1.0396(5) 0.3917(6) 0.4772(2) 0.0586(16) Uani 0.564(15) 1 d D U P B 1
F15 F 1.1478(3) 0.3786(3) 0.5307(5) 0.0587(18) Uani 0.564(15) 1 d D U P B 1
F16 F 1.1014(4) 0.0376(4) 0.6372(2) 0.0838(18) Uani 0.621(8) 1 d D U P C 1
F17 F 1.1709(4) 0.0819(7) 0.5663(4) 0.053(2) Uani 0.621(8) 1 d D U P C 1
F18 F 1.0629(2) 0.0116(2) 0.5458(3) 0.0680(15) Uani 0.621(8) 1 d D U P C 1
O5 O 0.81385(10) 0.08096(9) 0.60436(8) 0.0260(4) Uani 1 1 d . . . . .
O6 O 0.59397(10) -0.14216(9) 0.55606(8) 0.0270(4) Uani 1 1 d . . . . .
N9 N 0.71814(12) 0.17811(12) 0.61736(10) 0.0245(5) Uani 1 1 d . . . . .
N10 N 0.84308(12) 0.22187(12) 0.59905(10) 0.0238(5) Uani 1 1 d . . . . .
N11 N 0.59118(11) 0.00048(11) 0.55583(9) 0.0232(5) Uani 1 1 d . . . . .
N12 N 0.71100(12) -0.07183(12) 0.57596(10) 0.0248(5) Uani 1 1 d . . . . .
C35 C 0.79301(14) 0.15478(14) 0.60692(11) 0.0222(5) Uani 1 1 d . . . . .
C36 C 0.92229(14) 0.21906(14) 0.58580(11) 0.0228(5) Uani 1 1 d . . . . .
C37 C 0.95679(15) 0.29416(14) 0.56880(12) 0.0270(6) Uani 1 1 d . . . . .
H37 H 0.925277 0.343715 0.565350 0.032 Uiso 1 1 calc R . . . .
C38 C 1.03618(15) 0.29698(15) 0.55697(12) 0.0302(6) Uani 1 1 d . . . . .
C39 C 1.08399(16) 0.22598(16) 0.56230(12) 0.0326(6) Uani 1 1 d . . . . .
H39 H 1.139072 0.228422 0.555301 0.039 Uiso 1 1 calc R . . . .
C40 C 1.04937(16) 0.15195(16) 0.57801(13) 0.0332(6) Uani 1 1 d . . . . .
C41 C 0.96951(15) 0.14677(15) 0.58941(12) 0.0291(6) Uani 1 1 d . . . . .
H41 H 0.947075 0.094523 0.599586 0.035 Uiso 1 1 calc R . . . .
C42 C 1.07003(16) 0.37796(16) 0.53682(15) 0.0492(8) Uani 1 1 d D U . . .
C43 C 1.09977(17) 0.07462(19) 0.58559(15) 0.0549(9) Uani 1 1 d D U . . .
C44 C 0.65678(15) 0.11428(14) 0.61917(11) 0.0249(5) Uani 1 1 d . . . . .
H44A H 0.608956 0.138524 0.635814 0.030 Uiso 1 1 calc R . . . .
H44B H 0.677065 0.068093 0.646296 0.030 Uiso 1 1 calc R . . . .
C45 C 0.63352(14) 0.08006(13) 0.55564(11) 0.0223(5) Uani 1 1 d . . . . .
H45A H 0.599051 0.121569 0.532439 0.027 Uiso 1 1 calc R . . . .
H45B H 0.682644 0.072731 0.534442 0.027 Uiso 1 1 calc R . . . .
C46 C 0.63093(14) -0.07423(13) 0.56231(11) 0.0222(5) Uani 1 1 d . . . . .
C47 C 0.75821(14) -0.14857(14) 0.58054(12) 0.0246(5) Uani 1 1 d . . . . .
H47A H 0.749485 -0.180113 0.541888 0.030 Uiso 1 1 calc R . . . .
H47B H 0.740073 -0.184105 0.613382 0.030 Uiso 1 1 calc R . . . .
C48 C 0.84654(14) -0.12993(14) 0.59380(12) 0.0269(6) Uani 1 1 d . . . . .
H48A H 0.854820 -0.096044 0.631409 0.032 Uiso 1 1 calc R . . . .
H48B H 0.865078 -0.096465 0.560021 0.032 Uiso 1 1 calc R . . . .
C49 C 0.89637(15) -0.20970(15) 0.60155(13) 0.0308(6) Uani 1 1 d . . . . .
H49A H 0.881342 -0.240254 0.637847 0.037 Uiso 1 1 calc R . . . .
H49B H 0.883581 -0.246164 0.565692 0.037 Uiso 1 1 calc R . . . .
C50 C 0.98627(16) -0.19290(17) 0.60868(14) 0.0415(7) Uani 1 1 d . . . . .
H50A H 1.002083 -0.165242 0.571985 0.062 Uiso 1 1 calc GR . . . .
H50B H 1.015213 -0.246060 0.614643 0.062 Uiso 1 1 calc GR . . . .
H50C H 0.999374 -0.156580 0.643986 0.062 Uiso 1 1 calc GR . . . .
C51 C 0.50646(14) 0.00073(14) 0.53450(11) 0.0222(5) Uani 1 1 d . . . . .
H51A H 0.480962 0.051483 0.549874 0.027 Uiso 1 1 calc R . . . .
H51B H 0.480305 -0.048829 0.551032 0.027 Uiso 1 1 calc R . . . .
F2A F 0.2404(6) 0.5190(4) 0.6082(2) 0.075(2) Uani 0.444(6) 1 d D U P A 2
F3A F 0.2424(5) 0.5182(4) 0.5141(3) 0.063(2) Uani 0.444(6) 1 d D U P A 2
F1A F 0.1467(2) 0.5757(3) 0.5535(6) 0.095(3) Uani 0.444(6) 1 d D U P A 2
F16A F 1.1421(4) 0.0828(5) 0.6458(2) 0.067(2) Uani 0.379(8) 1 d D U P C 2
F17A F 1.1607(6) 0.0732(11) 0.5521(6) 0.040(2) Uani 0.379(8) 1 d D U P C 2
F18A F 1.0648(4) 0.0065(3) 0.5901(6) 0.075(2) Uani 0.379(8) 1 d D U P C 2
F15A F 1.1474(3) 0.3828(4) 0.5659(6) 0.063(2) Uani 0.436(15) 1 d D U P B 2
F13A F 1.0350(8) 0.4475(6) 0.5549(5) 0.041(2) Uani 0.436(15) 1 d D U P B 2
F14A F 1.0695(7) 0.3905(7) 0.4785(3) 0.066(2) Uani 0.436(15) 1 d D U P B 2
H10 H 0.8224(15) 0.2702(16) 0.6000(12) 0.030(7) Uiso 1 1 d . . . . .
H12 H 0.7350(15) -0.0274(16) 0.5832(11) 0.024(7) Uiso 1 1 d . . . . .
H2 H 0.4986(16) 0.7697(17) 0.5658(12) 0.031(7) Uiso 1 1 d . . . . .
H9 H 0.7058(16) 0.2274(17) 0.6171(12) 0.030(8) Uiso 1 1 d . . . . .
H1 H 0.6201(16) 0.7305(17) 0.5644(12) 0.034(8) Uiso 1 1 d . . . . .
H8 H 1.1576(16) 0.7934(17) 0.7560(12) 0.035(8) Uiso 1 1 d . . . . .
H4 H 0.5879(16) 0.4649(17) 0.5951(12) 0.036(8) Uiso 1 1 d . . . . .
H6 H 1.0836(16) 0.4830(17) 0.7190(12) 0.033(8) Uiso 1 1 d . . . . .
H7 H 1.0432(17) 0.7412(18) 0.7643(13) 0.045(9) Uiso 1 1 d . . . . .

loop_
_atom_site_aniso_label
_atom_site_aniso_U_11
_atom_site_aniso_U_22
_atom_site_aniso_U_33
_atom_site_aniso_U_23
_atom_site_aniso_U_13
_atom_site_aniso_U_12
F1 0.117(5) 0.071(3) 0.048(3) 0.014(2) -0.038(3) -0.068(3)
F2 0.099(4) 0.058(3) 0.063(3) -0.023(2) 0.049(3) -0.052(3)
F3 0.039(2) 0.031(2) 0.195(7) -0.013(3) 0.016(3) -0.0094(16)
F4 0.0343(9) 0.0476(9) 0.0417(10) 0.0011(7) 0.0109(8) 0.0175(7)
F5 0.0493(10) 0.0453(9) 0.0368(10) 0.0018(7) -0.0076(8) 0.0239(8)
F6 0.0318(9) 0.0253(8) 0.0839(13) -0.0103(8) 0.0024(9) 0.0067(7)
F7 0.0509(11) 0.0264(8) 0.0900(14) -0.0103(8) 0.0256(10) -0.0109(8)
F8 0.0591(11) 0.0436(9) 0.0337(10) -0.0008(7) 0.0123(8) -0.0211(8)
F9 0.0571(12) 0.0585(11) 0.0470(11) 0.0061(8) -0.0169(9) -0.0346(9)
F10 0.0619(12) 0.0719(12) 0.0336(10) 0.0103(8) 0.0072(9) 0.0438(10)
F11 0.0396(10) 0.0577(11) 0.0570(11) 0.0025(9) 0.0216(9) 0.0171(8)
F12 0.0413(10) 0.0355(9) 0.0826(14) -0.0116(9) -0.0065(9) 0.0151(8)
O1 0.0225(9) 0.0159(8) 0.0388(11) -0.0006(7) 0.0024(8) -0.0007(7)
O2 0.0207(9) 0.0144(8) 0.0371(10) -0.0011(7) 0.0000(8) 0.0022(7)
O3 0.0226(9) 0.0178(8) 0.0429(11) 0.0042(7) 0.0002(8) -0.0033(7)
O4 0.0259(10) 0.0185(9) 0.0406(11) -0.0022(7) -0.0006(8) -0.0001(7)
N1 0.0178(11) 0.0136(10) 0.0483(15) 0.0037(9) 0.0029(10) 0.0006(8)
N2 0.0161(11) 0.0127(10) 0.0369(13) 0.0005(9) 0.0015(9) -0.0024(8)
N3 0.0151(10) 0.0136(9) 0.0399(13) -0.0026(9) -0.0019(9) 0.0014(8)
N4 0.0172(11) 0.0161(10) 0.0354(13) -0.0010(9) -0.0024(9) -0.0008(9)
N5 0.0153(10) 0.0178(10) 0.0402(13) 0.0045(9) -0.0037(9) -0.0035(8)
N6 0.0194(11) 0.0210(11) 0.0424(14) 0.0060(10) -0.0027(10) -0.0020(9)
N7 0.0198(12) 0.0185(11) 0.0441(14) -0.0047(10) 0.0012(10) -0.0017(9)
N8 0.0184(11) 0.0166(10) 0.0375(13) -0.0021(9) 0.0022(9) 0.0008(8)
C1 0.0195(13) 0.0189(12) 0.0266(14) 0.0010(10) 0.0022(10) 0.0026(10)
C2 0.0198(13) 0.0197(12) 0.0218(13) 0.0021(9) 0.0013(10) 0.0001(10)
C3 0.0215(13) 0.0212(12) 0.0280(14) -0.0014(10) 0.0018(11) 0.0002(10)
C4 0.0231(14) 0.0270(13) 0.0280(14) -0.0026(11) 0.0011(11) -0.0054(10)
C5 0.0179(13) 0.0343(14) 0.0300(15) -0.0017(11) 0.0021(11) 0.0005(11)
C6 0.0208(13) 0.0257(13) 0.0243(14) -0.0006(10) -0.0008(11) 0.0037(10)
C7 0.0225(13) 0.0188(11) 0.0237(13) 0.0011(10) -0.0008(11) 0.0003(10)
C8 0.0223(14) 0.0301(14) 0.0526(19) -0.0069(13) 0.0067(14) -0.0046(11)
C9 0.0224(14) 0.0324(14) 0.0343(16) 0.0008(12) 0.0003(12) 0.0065(11)
C10 0.0171(13) 0.0206(12) 0.0405(16) 0.0010(11) 0.0033(11) 0.0008(10)
C11 0.0196(13) 0.0182(12) 0.0356(15) -0.0049(10) 0.0003(11) 0.0027(10)
C12 0.0166(12) 0.0188(12) 0.0245(13) -0.0009(10) 0.0005(10) 0.0004(9)
C13 0.0220(13) 0.0205(12) 0.0294(14) -0.0022(10) -0.0003(11) -0.0039(10)
C14 0.0208(13) 0.0339(14) 0.0321(15) -0.0052(11) 0.0014(11) -0.0065(11)
C15 0.0296(16) 0.0456(17) 0.0405(17) 0.0051(13) -0.0036(13) -0.0147(13)
C16 0.0310(17) 0.073(2) 0.047(2) 0.0052(16) 0.0006(15) -0.0204(16)
C17 0.0154(12) 0.0181(11) 0.0368(15) -0.0025(10) 0.0009(11) -0.0001(9)
C18 0.0164(13) 0.0191(12) 0.0400(16) 0.0038(11) 0.0006(11) -0.0003(10)
C19 0.0214(13) 0.0208(12) 0.0263(14) 0.0035(10) -0.0017(11) -0.0024(10)
C20 0.0215(14) 0.0299(14) 0.0388(16) 0.0057(12) -0.0001(12) 0.0049(11)
C21 0.0219(14) 0.0451(16) 0.0383(17) 0.0085(13) 0.0007(12) 0.0027(12)
C22 0.0257(15) 0.0588(19) 0.0467(19) 0.0113(15) 0.0067(14) 0.0135(14)
C23 0.0250(17) 0.092(3) 0.069(3) 0.015(2) 0.0059(16) 0.0183(17)
C24 0.0182(13) 0.0205(12) 0.0386(16) 0.0051(11) -0.0029(11) -0.0035(10)
C25 0.0240(14) 0.0239(13) 0.0371(16) 0.0003(11) 0.0024(12) -0.0045(11)
C26 0.0226(14) 0.0197(12) 0.0285(14) 0.0018(10) -0.0035(11) -0.0010(10)
C27 0.0208(13) 0.0226(12) 0.0220(13) 0.0000(10) 0.0004(10) -0.0004(10)
C28 0.0244(14) 0.0231(12) 0.0251(14) -0.0024(10) 0.0013(11) 0.0003(10)
C29 0.0261(14) 0.0299(13) 0.0224(14) -0.0026(10) 0.0018(11) -0.0036(11)
C30 0.0185(13) 0.0413(15) 0.0275(15) 0.0006(12) 0.0029(11) -0.0036(11)
C31 0.0251(14) 0.0315(13) 0.0228(14) 0.0012(11) 0.0000(11) 0.0045(11)
C32 0.0253(14) 0.0245(12) 0.0243(14) 0.0009(10) 0.0002(11) 0.0007(10)
C33 0.0299(15) 0.0362(15) 0.0297(15) -0.0033(12) 0.0026(12) -0.0098(12)
C34 0.0247(15) 0.0398(15) 0.0328(16) 0.0019(12) 0.0030(12) 0.0061(12)
F13 0.057(4) 0.029(2) 0.061(4) -0.008(2) 0.014(3) -0.013(2)
F14 0.062(3) 0.039(2) 0.082(3) 0.0157(19) 0.045(2) -0.006(3)
F15 0.035(2) 0.045(2) 0.101(4) 0.000(3) 0.033(2) -0.0114(15)
F16 0.102(4) 0.068(3) 0.088(3) 0.045(2) 0.049(3) 0.058(3)
F17 0.034(2) 0.054(3) 0.073(4) 0.002(3) 0.010(2) 0.0152(19)
F18 0.057(2) 0.0304(17) 0.119(4) -0.005(2) 0.020(2) 0.0148(14)
O5 0.0255(9) 0.0149(8) 0.0370(10) 0.0002(7) 0.0003(8) 0.0005(7)
O6 0.0244(9) 0.0136(8) 0.0422(11) 0.0011(7) -0.0009(8) -0.0029(7)
N9 0.0217(12) 0.0133(10) 0.0385(13) -0.0037(9) 0.0033(10) -0.0015(9)
N10 0.0179(11) 0.0148(10) 0.0387(13) -0.0007(9) 0.0029(9) 0.0020(8)
N11 0.0185(11) 0.0159(10) 0.0338(12) 0.0017(8) -0.0057(9) -0.0017(8)
N12 0.0206(11) 0.0137(10) 0.0391(14) 0.0014(9) -0.0025(10) -0.0012(9)
C35 0.0233(13) 0.0183(12) 0.0242(14) -0.0018(10) -0.0015(11) -0.0013(10)
C36 0.0210(13) 0.0214(12) 0.0255(14) -0.0035(10) -0.0005(11) 0.0013(10)
C37 0.0228(14) 0.0196(12) 0.0382(16) -0.0042(11) 0.0004(12) 0.0005(10)
C38 0.0249(14) 0.0252(13) 0.0406(16) -0.0054(11) 0.0041(12) -0.0027(11)
C39 0.0208(14) 0.0388(15) 0.0387(16) -0.0006(12) 0.0046(12) 0.0014(11)
C40 0.0298(15) 0.0301(14) 0.0404(17) 0.0061(12) 0.0067(13) 0.0077(12)
C41 0.0290(15) 0.0244(13) 0.0340(15) 0.0051(11) 0.0044(12) 0.0052(11)
C42 0.0348(18) 0.0269(15) 0.089(3) -0.0040(16) 0.0211(18) -0.0050(13)
C43 0.043(2) 0.051(2) 0.074(3) 0.0239(18) 0.0244(18) 0.0210(16)
C44 0.0252(14) 0.0191(12) 0.0306(14) -0.0013(10) 0.0040(11) -0.0035(10)
C45 0.0220(13) 0.0152(11) 0.0291(14) 0.0029(10) -0.0008(11) -0.0027(9)
C46 0.0230(13) 0.0162(12) 0.0268(14) 0.0020(10) -0.0004(11) -0.0009(10)
C47 0.0228(13) 0.0176(12) 0.0330(15) 0.0015(10) 0.0007(11) 0.0021(10)
C48 0.0243(14) 0.0226(12) 0.0337(15) 0.0028(10) 0.0020(11) 0.0012(10)
C49 0.0268(14) 0.0263(13) 0.0395(16) 0.0017(11) 0.0043(12) 0.0045(11)
C50 0.0282(16) 0.0378(16) 0.059(2) 0.0089(14) 0.0050(14) 0.0075(12)
C51 0.0187(12) 0.0144(11) 0.0329(14) 0.0011(10) -0.0010(11) -0.0013(9)
F2A 0.124(6) 0.056(4) 0.043(3) 0.018(3) -0.012(4) -0.061(4)
F3A 0.095(5) 0.050(3) 0.048(3) -0.032(3) 0.032(3) -0.047(3)
F1A 0.026(3) 0.047(3) 0.211(8) -0.008(4) 0.000(4) -0.008(2)
F16A 0.072(4) 0.081(4) 0.050(3) 0.021(3) 0.009(3) 0.051(3)
F17A 0.038(4) 0.043(4) 0.039(4) 0.002(3) 0.013(3) 0.025(3)
F18A 0.062(3) 0.041(3) 0.124(5) 0.030(4) 0.024(4) 0.016(2)
F15A 0.030(3) 0.049(3) 0.109(5) 0.009(3) 0.011(3) -0.014(2)
F13A 0.042(3) 0.023(3) 0.058(4) -0.004(3) 0.005(3) 0.001(2)
F14A 0.088(5) 0.039(3) 0.082(4) -0.001(2) 0.068(3) -0.017(4)

loop_
_atom_type_symbol
_atom_type_description
_atom_type_scat_dispersion_real
_atom_type_scat_dispersion_imag
_atom_type_scat_source
C C 0.0033 0.0016 'International Tables Vol C Tables 4.2.6.8 and 6.1.1.4'
H H 0.0000 0.0000 'International Tables Vol C Tables 4.2.6.8 and 6.1.1.4'
F F 0.0171 0.0103 'International Tables Vol C Tables 4.2.6.8 and 6.1.1.4'
N N 0.0061 0.0033 'International Tables Vol C Tables 4.2.6.8 and 6.1.1.4'
O O 0.0106 0.0060 'International Tables Vol C Tables 4.2.6.8 and 6.1.1.4'

loop_
_geom_angle_atom_site_label_1
_geom_angle_atom_site_label_2
_geom_angle_atom_site_label_3
_geom_angle
_geom_angle_site_symmetry_1
_geom_angle_site_symmetry_3
_geom_angle_publ_flag
C1 N1 C10 118.3(2) . . ?
C1 N1 H1 120.2(19) . . ?
C10 N1 H1 121(2) . . ?
C1 N2 C2 127.2(2) . . ?
C1 N2 H2 115.6(18) . . ?
C2 N2 H2 117.0(18) . . ?
C12 N3 C11 122.89(19) . . ?
C12 N3 C17 119.17(18) . . ?
C17 N3 C11 117.86(18) . . ?
C12 N4 C13 119.8(2) . . ?
C12 N4 H4 121(2) . . ?
C13 N4 H4 119(2) . . ?
C18 N5 C24 117.86(18) . . ?
C19 N5 C18 119.27(18) . . ?
C19 N5 C24 122.75(19) . . ?
C19 N6 C20 120.6(2) . . ?
C19 N6 H6 118.2(19) . . ?
C20 N6 H6 121.2(19) . . ?
C25 N7 H7 120(2) . . ?
C26 N7 C25 119.0(2) . . ?
C26 N7 H7 120(2) . . ?
C26 N8 C27 127.7(2) . . ?
C26 N8 H8 114.4(18) . . ?
C27 N8 H8 117.8(19) . . ?
O1 C1 N1 122.8(2) . . ?
O1 C1 N2 123.7(2) . . ?
N1 C1 N2 113.44(19) . . ?
N2 C2 C7 117.4(2) . . ?
C3 C2 N2 123.8(2) . . ?
C3 C2 C7 118.8(2) . . ?
C2 C3 H3 120.3 . . ?
C4 C3 C2 119.4(2) . . ?
C4 C3 H3 120.3 . . ?
C3 C4 C8 119.0(2) . . ?
C5 C4 C3 121.9(2) . . ?
C5 C4 C8 119.0(2) . . ?
C4 C5 H5 120.8 . . ?
C4 C5 C6 118.3(2) . . ?
C6 C5 H5 120.8 . . ?
C5 C6 C9 118.5(2) . . ?
C7 C6 C5 120.6(2) . . ?
C7 C6 C9 120.8(2) . . ?
C2 C7 H7A 119.6 . . ?
C6 C7 C2 120.9(2) . . ?
C6 C7 H7A 119.6 . . ?
F1 C8 F2 105.1(4) . . ?
F1 C8 F3 104.9(4) . . ?
F1 C8 C4 114.0(3) . . ?
F2 C8 F3 102.6(4) . . ?
F2 C8 C4 114.7(3) . . ?
F3 C8 C4 114.3(2) . . ?
F2A C8 C4 111.2(3) . . ?
F2A C8 F3A 108.5(5) . . ?
F2A C8 F1A 107.3(5) . . ?
F3A C8 C4 111.7(3) . . ?
F3A C8 F1A 106.8(5) . . ?
F1A C8 C4 111.0(3) . . ?
F4 C9 F6 106.5(2) . . ?
F4 C9 C6 112.2(2) . . ?
F5 C9 F4 106.6(2) . . ?
F5 C9 F6 107.2(2) . . ?
F5 C9 C6 111.5(2) . . ?
F6 C9 C6 112.4(2) . . ?
N1 C10 H10A 109.5 . . ?
N1 C10 H10B 109.5 . . ?
N1 C10 C11 110.8(2) . . ?
H10A C10 H10B 108.1 . . ?
C11 C10 H10A 109.5 . . ?
C11 C10 H10B 109.5 . . ?
N3 C11 C10 111.9(2) . . ?
N3 C11 H11A 109.2 . . ?
N3 C11 H11B 109.2 . . ?
C10 C11 H11A 109.2 . . ?
C10 C11 H11B 109.2 . . ?
H11A C11 H11B 107.9 . . ?
O2 C12 N3 120.4(2) . . ?
O2 C12 N4 121.3(2) . . ?
N4 C12 N3 118.3(2) . . ?
N4 C13 H13A 109.1 . . ?
N4 C13 H13B 109.1 . . ?
N4 C13 C14 112.30(19) . . ?
H13A C13 H13B 107.9 . . ?
C14 C13 H13A 109.1 . . ?
C14 C13 H13B 109.1 . . ?
C13 C14 H14A 109.4 . . ?
C13 C14 H14B 109.4 . . ?
C13 C14 C15 111.1(2) . . ?
H14A C14 H14B 108.0 . . ?
C15 C14 H14A 109.4 . . ?
C15 C14 H14B 109.4 . . ?
C14 C15 H15A 108.8 . . ?
C14 C15 H15B 108.8 . . ?
H15A C15 H15B 107.7 . . ?
C16 C15 C14 113.7(2) . . ?
C16 C15 H15A 108.8 . . ?
C16 C15 H15B 108.8 . . ?
C15 C16 H16A 109.5 . . ?
C15 C16 H16B 109.5 . . ?
C15 C16 H16C 109.5 . . ?
H16A C16 H16B 109.5 . . ?
H16A C16 H16C 109.5 . . ?
H16B C16 H16C 109.5 . . ?
N3 C17 H17A 109.3 . . ?
N3 C17 H17B 109.3 . . ?
N3 C17 C18 111.63(19) . . ?
H17A C17 H17B 108.0 . . ?
C18 C17 H17A 109.3 . . ?
C18 C17 H17B 109.3 . . ?
N5 C18 C17 111.39(19) . . ?
N5 C18 H18A 109.4 . . ?
N5 C18 H18B 109.4 . . ?
C17 C18 H18A 109.4 . . ?
C17 C18 H18B 109.4 . . ?
H18A C18 H18B 108.0 . . ?
O3 C19 N5 120.6(2) . . ?
O3 C19 N6 121.6(2) . . ?
N6 C19 N5 117.8(2) . . ?
N6 C20 H20A 109.4 . . ?
N6 C20 H20B 109.4 . . ?
N6 C20 C21 111.3(2) . . ?
H20A C20 H20B 108.0 . . ?
C21 C20 H20A 109.4 . . ?
C21 C20 H20B 109.4 . . ?
C20 C21 H21A 109.3 . . ?
C20 C21 H21B 109.3 . . ?
C20 C21 C22 111.5(2) . . ?
H21A C21 H21B 108.0 . . ?
C22 C21 H21A 109.3 . . ?
C22 C21 H21B 109.3 . . ?
C21 C22 H22A 109.0 . . ?
C21 C22 H22B 109.0 . . ?
C21 C22 C23 113.0(3) . . ?
H22A C22 H22B 107.8 . . ?
C23 C22 H22A 109.0 . . ?
C23 C22 H22B 109.0 . . ?
C22 C23 H23A 109.5 . . ?
C22 C23 H23B 109.5 . . ?
C22 C23 H23C 109.5 . . ?
H23A C23 H23B 109.5 . . ?
H23A C23 H23C 109.5 . . ?
H23B C23 H23C 109.5 . . ?
N5 C24 H24A 109.4 . . ?
N5 C24 H24B 109.4 . . ?
N5 C24 C25 111.2(2) . . ?
H24A C24 H24B 108.0 . . ?
C25 C24 H24A 109.4 . . ?
C25 C24 H24B 109.4 . . ?
N7 C25 C24 111.9(2) . . ?
N7 C25 H25A 109.2 . . ?
N7 C25 H25B 109.2 . . ?
C24 C25 H25A 109.2 . . ?
C24 C25 H25B 109.2 . . ?
H25A C25 H25B 107.9 . . ?
O4 C26 N7 122.7(2) . . ?
O4 C26 N8 123.8(2) . . ?
N7 C26 N8 113.4(2) . . ?
N8 C27 C28 117.7(2) . . ?
N8 C27 C32 123.9(2) . . ?
C32 C27 C28 118.4(2) . . ?
C27 C28 H28 119.6 . . ?
C29 C28 C27 120.8(2) . . ?
C29 C28 H28 119.6 . . ?
C28 C29 C30 121.2(2) . . ?
C28 C29 C33 120.9(2) . . ?
C30 C29 C33 117.9(2) . . ?
C29 C30 H30 121.0 . . ?
C31 C30 C29 117.9(2) . . ?
C31 C30 H30 121.0 . . ?
C30 C31 C32 122.1(2) . . ?
C30 C31 C34 119.4(2) . . ?
C32 C31 C34 118.4(2) . . ?
C27 C32 H32 120.2 . . ?
C31 C32 C27 119.6(2) . . ?
C31 C32 H32 120.2 . . ?
F7 C33 F8 106.3(2) . . ?
F7 C33 C29 113.4(2) . . ?
F8 C33 C29 112.3(2) . . ?
F9 C33 F7 106.5(2) . . ?
F9 C33 F8 106.0(2) . . ?
F9 C33 C29 111.8(2) . . ?
F10 C34 C31 111.8(2) . . ?
F11 C34 F10 105.1(2) . . ?
F11 C34 C31 113.1(2) . . ?
F12 C34 F10 107.3(2) . . ?
F12 C34 F11 106.4(2) . . ?
F12 C34 C31 112.6(2) . . ?
C35 N9 C44 118.9(2) . . ?
C35 N9 H9 120.4(19) . . ?
C44 N9 H9 119.9(19) . . ?
C35 N10 C36 127.3(2) . . ?
C35 N10 H10 116.7(18) . . ?
C36 N10 H10 115.9(18) . . ?
C46 N11 C45 121.95(19) . . ?
C46 N11 C51 119.21(18) . . ?
C51 N11 C45 117.27(18) . . ?
C46 N12 C47 121.0(2) . . ?
C46 N12 H12 121.7(17) . . ?
C47 N12 H12 117.3(17) . . ?
O5 C35 N9 123.0(2) . . ?
O5 C35 N10 123.9(2) . . ?
N9 C35 N10 113.1(2) . . ?
N10 C36 C37 117.2(2) . . ?
N10 C36 C41 124.2(2) . . ?
C37 C36 C41 118.6(2) . . ?
C36 C37 H37 119.7 . . ?
C38 C37 C36 120.6(2) . . ?
C38 C37 H37 119.7 . . ?
C37 C38 C39 121.1(2) . . ?
C37 C38 C42 118.9(2) . . ?
C39 C38 C42 120.0(2) . . ?
C38 C39 H39 121.0 . . ?
C40 C39 C38 118.1(2) . . ?
C40 C39 H39 121.0 . . ?
C39 C40 C41 122.2(2) . . ?
C39 C40 C43 119.4(2) . . ?
C41 C40 C43 118.3(2) . . ?
C36 C41 H41 120.3 . . ?
C40 C41 C36 119.4(2) . . ?
C40 C41 H41 120.3 . . ?
F13 C42 F14 108.2(6) . . ?
F13 C42 C38 109.9(5) . . ?
F14 C42 C38 107.7(4) . . ?
F15 C42 F13 113.5(6) . . ?
F15 C42 F14 100.5(4) . . ?
F15 C42 C38 116.2(3) . . ?
F15A C42 C38 105.9(4) . . ?
F13A C42 C38 116.2(7) . . ?
F13A C42 F15A 103.4(7) . . ?
F14A C42 C38 117.3(6) . . ?
F14A C42 F15A 111.6(5) . . ?
F14A C42 F13A 101.8(7) . . ?
F16 C43 F17 112.6(5) . . ?
F16 C43 F18 101.2(4) . . ?
F16 C43 C40 116.5(3) . . ?
F17 C43 F18 102.5(5) . . ?
F17 C43 C40 114.3(6) . . ?
F18 C43 C40 107.6(3) . . ?
F16A C43 C40 104.5(3) . . ?
F17A C43 C40 114.3(8) . . ?
F17A C43 F16A 100.2(7) . . ?
F18A C43 C40 117.7(4) . . ?
F18A C43 F16A 101.5(5) . . ?
F18A C43 F17A 115.2(9) . . ?
N9 C44 H44A 109.6 . . ?
N9 C44 H44B 109.6 . . ?
N9 C44 C45 110.41(19) . . ?
H44A C44 H44B 108.1 . . ?
C45 C44 H44A 109.6 . . ?
C45 C44 H44B 109.6 . . ?
N11 C45 C44 113.21(19) . . ?
N11 C45 H45A 108.9 . . ?
N11 C45 H45B 108.9 . . ?
C44 C45 H45A 108.9 . . ?
C44 C45 H45B 108.9 . . ?
H45A C45 H45B 107.7 . . ?
O6 C46 N11 120.9(2) . . ?
O6 C46 N12 121.5(2) . . ?
N12 C46 N11 117.6(2) . . ?
N12 C47 H47A 109.4 . . ?
N12 C47 H47B 109.4 . . ?
N12 C47 C48 111.32(19) . . ?
H47A C47 H47B 108.0 . . ?
C48 C47 H47A 109.4 . . ?
C48 C47 H47B 109.4 . . ?
C47 C48 H48A 109.2 . . ?
C47 C48 H48B 109.2 . . ?
C47 C48 C49 111.9(2) . . ?
H48A C48 H48B 107.9 . . ?
C49 C48 H48A 109.2 . . ?
C49 C48 H48B 109.2 . . ?
C48 C49 H49A 109.0 . . ?
C48 C49 H49B 109.0 . . ?
H49A C49 H49B 107.8 . . ?
C50 C49 C48 113.0(2) . . ?
C50 C49 H49A 109.0 . . ?
C50 C49 H49B 109.0 . . ?
C49 C50 H50A 109.5 . . ?
C49 C50 H50B 109.5 . . ?
C49 C50 H50C 109.5 . . ?
H50A C50 H50B 109.5 . . ?
H50A C50 H50C 109.5 . . ?
H50B C50 H50C 109.5 . . ?
N11 C51 C51 111.7(2) . 3_656 ?
N11 C51 H51A 109.3 . . ?
N11 C51 H51B 109.3 . . ?
C51 C51 H51A 109.3 3_656 . ?
C51 C51 H51B 109.3 3_656 . ?
H51A C51 H51B 107.9 . . ?

loop_
_geom_bond_atom_site_label_1
_geom_bond_atom_site_label_2
_geom_bond_distance
_geom_bond_site_symmetry_2
_geom_bond_publ_flag
F1 C8 1.298(4) . ?
F2 C8 1.304(4) . ?
F3 C8 1.350(4) . ?
F4 C9 1.336(3) . ?
F5 C9 1.330(3) . ?
F6 C9 1.337(3) . ?
F7 C33 1.334(3) . ?
F8 C33 1.335(3) . ?
F9 C33 1.331(3) . ?
F10 C34 1.336(3) . ?
F11 C34 1.336(3) . ?
F12 C34 1.333(3) . ?
O1 C1 1.231(3) . ?
O2 C12 1.248(3) . ?
O3 C19 1.248(3) . ?
O4 C26 1.234(3) . ?
N1 C1 1.348(3) . ?
N1 C10 1.458(3) . ?
N1 H1 0.81(3) . ?
N2 C1 1.385(3) . ?
N2 C2 1.395(3) . ?
N2 H2 0.84(3) . ?
N3 C11 1.461(3) . ?
N3 C12 1.367(3) . ?
N3 C17 1.457(3) . ?
N4 C12 1.346(3) . ?
N4 C13 1.457(3) . ?
N4 H4 0.80(3) . ?
N5 C18 1.457(3) . ?
N5 C19 1.363(3) . ?
N5 C24 1.458(3) . ?
N6 C19 1.347(3) . ?
N6 C20 1.454(3) . ?
N6 H6 0.82(3) . ?
N7 C25 1.450(3) . ?
N7 C26 1.347(3) . ?
N7 H7 0.83(3) . ?
N8 C26 1.382(3) . ?
N8 C27 1.387(3) . ?
N8 H8 0.85(3) . ?
C2 C3 1.390(3) . ?
C2 C7 1.400(3) . ?
C3 H3 0.9500 . ?
C3 C4 1.389(3) . ?
C4 C5 1.383(3) . ?
C4 C8 1.489(3) . ?
C5 H5 0.9500 . ?
C5 C6 1.389(3) . ?
C6 C7 1.377(3) . ?
C6 C9 1.499(3) . ?
C7 H7A 0.9500 . ?
C8 F2A 1.274(4) . ?
C8 F3A 1.290(4) . ?
C8 F1A 1.328(4) . ?
C10 H10A 0.9900 . ?
C10 H10B 0.9900 . ?
C10 C11 1.517(3) . ?
C11 H11A 0.9900 . ?
C11 H11B 0.9900 . ?
C13 H13A 0.9900 . ?
C13 H13B 0.9900 . ?
C13 C14 1.513(3) . ?
C14 H14A 0.9900 . ?
C14 H14B 0.9900 . ?
C14 C15 1.528(3) . ?
C15 H15A 0.9900 . ?
C15 H15B 0.9900 . ?
C15 C16 1.527(4) . ?
C16 H16A 0.9800 . ?
C16 H16B 0.9800 . ?
C16 H16C 0.9800 . ?
C17 H17A 0.9900 . ?
C17 H17B 0.9900 . ?
C17 C18 1.518(3) . ?
C18 H18A 0.9900 . ?
C18 H18B 0.9900 . ?
C20 H20A 0.9900 . ?
C20 H20B 0.9900 . ?
C20 C21 1.515(3) . ?
C21 H21A 0.9900 . ?
C21 H21B 0.9900 . ?
C21 C22 1.522(4) . ?
C22 H22A 0.9900 . ?
C22 H22B 0.9900 . ?
C22 C23 1.529(4) . ?
C23 H23A 0.9800 . ?
C23 H23B 0.9800 . ?
C23 H23C 0.9800 . ?
C24 H24A 0.9900 . ?
C24 H24B 0.9900 . ?
C24 C25 1.522(3) . ?
C25 H25A 0.9900 . ?
C25 H25B 0.9900 . ?
C27 C28 1.400(3) . ?
C27 C32 1.399(3) . ?
C28 H28 0.9500 . ?
C28 C29 1.374(3) . ?
C29 C30 1.389(3) . ?
C29 C33 1.495(3) . ?
C30 H30 0.9500 . ?
C30 C31 1.384(3) . ?
C31 C32 1.385(3) . ?
C31 C34 1.494(3) . ?
C32 H32 0.9500 . ?
F13 C42 1.337(5) . ?
F14 C42 1.385(5) . ?
F15 C42 1.321(4) . ?
F16 C43 1.281(4) . ?
F17 C43 1.307(5) . ?
F18 C43 1.436(4) . ?
O5 C35 1.231(3) . ?
O6 C46 1.250(3) . ?
N9 C35 1.348(3) . ?
N9 C44 1.450(3) . ?
N9 H9 0.81(3) . ?
N10 C35 1.381(3) . ?
N10 C36 1.385(3) . ?
N10 H10 0.85(3) . ?
N11 C45 1.455(3) . ?
N11 C46 1.367(3) . ?
N11 C51 1.453(3) . ?
N12 C46 1.348(3) . ?
N12 C47 1.456(3) . ?
N12 H12 0.82(3) . ?
C36 C37 1.397(3) . ?
C36 C41 1.397(3) . ?
C37 H37 0.9500 . ?
C37 C38 1.379(3) . ?
C38 C39 1.386(3) . ?
C38 C42 1.495(4) . ?
C39 H39 0.9500 . ?
C39 C40 1.375(4) . ?
C40 C41 1.386(4) . ?
C40 C43 1.496(4) . ?
C41 H41 0.9500 . ?
C42 F15A 1.395(5) . ?
C42 F13A 1.333(6) . ?
C42 F14A 1.301(6) . ?
C43 F16A 1.453(5) . ?
C43 F17A 1.314(6) . ?
C43 F18A 1.244(5) . ?
C44 H44A 0.9900 . ?
C44 H44B 0.9900 . ?
C44 C45 1.522(3) . ?
C45 H45A 0.9900 . ?
C45 H45B 0.9900 . ?
C47 H47A 0.9900 . ?
C47 H47B 0.9900 . ?
C47 C48 1.511(3) . ?
C48 H48A 0.9900 . ?
C48 H48B 0.9900 . ?
C48 C49 1.523(3) . ?
C49 H49A 0.9900 . ?
C49 H49B 0.9900 . ?
C49 C50 1.523(4) . ?
C50 H50A 0.9800 . ?
C50 H50B 0.9800 . ?
C50 H50C 0.9800 . ?
C51 C51 1.519(5) 3_656 ?
C51 H51A 0.9900 . ?
C51 H51B 0.9900 . ?

loop_
_geom_hbond_atom_site_label_D
_geom_hbond_atom_site_label_H
_geom_hbond_atom_site_label_A
_geom_hbond_distance_DH
_geom_hbond_distance_HA
_geom_hbond_distance_DA
_geom_hbond_angle_DHA
_geom_hbond_site_symmetry_A
_geom_hbond_publ_flag
C3 H3 O1 0.95 2.22 2.840(3) 121.7 . yes
C32 H32 O4 0.95 2.23 2.852(3) 121.8 . yes
C41 H41 O5 0.95 2.25 2.857(3) 120.7 . yes
N10 H10 O2 0.85(3) 2.11(3) 2.893(2) 154(2) . yes
N9 H9 O2 0.81(3) 2.09(3) 2.843(2) 154(2) . yes
N1 H1 O6 0.81(3) 2.08(3) 2.840(2) 155(3) 1_565 yes
N7 H7 O3 0.83(3) 2.03(3) 2.824(3) 158(3) 2_756 yes

loop_
_geom_torsion_atom_site_label_1
_geom_torsion_atom_site_label_2
_geom_torsion_atom_site_label_3
_geom_torsion_atom_site_label_4
_geom_torsion
_geom_torsion_site_symmetry_1
_geom_torsion_site_symmetry_2
_geom_torsion_site_symmetry_3
_geom_torsion_site_symmetry_4
_geom_torsion_publ_flag
N1 C10 C11 N3 162.95(19) . . . . ?
N2 C2 C3 C4 179.5(2) . . . . ?
N2 C2 C7 C6 179.1(2) . . . . ?
N3 C17 C18 N5 179.20(18) . . . . ?
N4 C13 C14 C15 -175.8(2) . . . . ?
N5 C24 C25 N7 166.71(19) . . . . ?
N6 C20 C21 C22 179.3(2) . . . . ?
N8 C27 C28 C29 179.5(2) . . . . ?
N8 C27 C32 C31 -178.7(2) . . . . ?
C1 N1 C10 C11 -76.2(3) . . . . ?
C1 N2 C2 C3 -9.2(4) . . . . ?
C1 N2 C2 C7 170.5(2) . . . . ?
C2 N2 C1 O1 3.4(4) . . . . ?
C2 N2 C1 N1 -177.1(2) . . . . ?
C2 C3 C4 C5 1.3(4) . . . . ?
C2 C3 C4 C8 -178.0(2) . . . . ?
C3 C2 C7 C6 -1.1(4) . . . . ?
C3 C4 C5 C6 -1.0(4) . . . . ?
C3 C4 C8 F1 -111.7(5) . . . . ?
C3 C4 C8 F2 127.0(5) . . . . ?
C3 C4 C8 F3 8.9(6) . . . . ?
C3 C4 C8 F2A 71.0(6) . . . . ?
C3 C4 C8 F3A -50.4(6) . . . . ?
C3 C4 C8 F1A -169.6(6) . . . . ?
C4 C5 C6 C7 -0.4(4) . . . . ?
C4 C5 C6 C9 177.9(2) . . . . ?
C5 C4 C8 F1 68.9(6) . . . . ?
C5 C4 C8 F2 -52.3(5) . . . . ?
C5 C4 C8 F3 -170.4(5) . . . . ?
C5 C4 C8 F2A -108.3(6) . . . . ?
C5 C4 C8 F3A 130.3(5) . . . . ?
C5 C4 C8 F1A 11.1(7) . . . . ?
C5 C6 C7 C2 1.5(4) . . . . ?
C5 C6 C9 F4 49.1(3) . . . . ?
C5 C6 C9 F5 -70.5(3) . . . . ?
C5 C6 C9 F6 169.2(2) . . . . ?
C7 C2 C3 C4 -0.2(3) . . . . ?
C7 C6 C9 F4 -132.6(2) . . . . ?
C7 C6 C9 F5 107.8(3) . . . . ?
C7 C6 C9 F6 -12.5(3) . . . . ?
C8 C4 C5 C6 178.3(2) . . . . ?
C9 C6 C7 C2 -176.8(2) . . . . ?
C10 N1 C1 O1 0.8(4) . . . . ?
C10 N1 C1 N2 -178.8(2) . . . . ?
C11 N3 C12 O2 -174.3(2) . . . . ?
C11 N3 C12 N4 3.6(3) . . . . ?
C11 N3 C17 C18 83.2(2) . . . . ?
C12 N3 C11 C10 -88.8(3) . . . . ?
C12 N3 C17 C18 -100.0(2) . . . . ?
C12 N4 C13 C14 173.5(2) . . . . ?
C13 N4 C12 O2 4.0(3) . . . . ?
C13 N4 C12 N3 -174.0(2) . . . . ?
C13 C14 C15 C16 -179.8(2) . . . . ?
C17 N3 C11 C10 87.9(3) . . . . ?
C17 N3 C12 O2 9.1(3) . . . . ?
C17 N3 C12 N4 -173.0(2) . . . . ?
C18 N5 C19 O3 4.9(3) . . . . ?
C18 N5 C19 N6 -175.8(2) . . . . ?
C18 N5 C24 C25 94.0(3) . . . . ?
C19 N5 C18 C17 -98.0(2) . . . . ?
C19 N5 C24 C25 -82.0(3) . . . . ?
C19 N6 C20 C21 -177.5(2) . . . . ?
C20 N6 C19 O3 2.7(4) . . . . ?
C20 N6 C19 N5 -176.5(2) . . . . ?
C20 C21 C22 C23 -174.5(3) . . . . ?
C24 N5 C18 C17 85.9(2) . . . . ?
C24 N5 C19 O3 -179.2(2) . . . . ?
C24 N5 C19 N6 0.1(4) . . . . ?
C25 N7 C26 O4 3.5(4) . . . . ?
C25 N7 C26 N8 -177.0(2) . . . . ?
C26 N7 C25 C24 -73.3(3) . . . . ?
C26 N8 C27 C28 174.5(2) . . . . ?
C26 N8 C27 C32 -6.3(4) . . . . ?
C27 N8 C26 O4 -0.4(4) . . . . ?
C27 N8 C26 N7 -179.9(2) . . . . ?
C27 C28 C29 C30 -0.9(4) . . . . ?
C27 C28 C29 C33 178.1(2) . . . . ?
C28 C27 C32 C31 0.5(4) . . . . ?
C28 C29 C30 C31 0.9(4) . . . . ?
C28 C29 C33 F7 4.9(4) . . . . ?
C28 C29 C33 F8 -115.7(3) . . . . ?
C28 C29 C33 F9 125.3(3) . . . . ?
C29 C30 C31 C32 -0.2(4) . . . . ?
C29 C30 C31 C34 -176.9(2) . . . . ?
C30 C29 C33 F7 -176.0(2) . . . . ?
C30 C29 C33 F8 63.4(3) . . . . ?
C30 C29 C33 F9 -55.6(3) . . . . ?
C30 C31 C32 C27 -0.5(4) . . . . ?
C30 C31 C34 F10 93.1(3) . . . . ?
C30 C31 C34 F11 -25.3(3) . . . . ?
C30 C31 C34 F12 -146.0(2) . . . . ?
C32 C27 C28 C29 0.2(4) . . . . ?
C32 C31 C34 F10 -83.8(3) . . . . ?
C32 C31 C34 F11 157.8(2) . . . . ?
C32 C31 C34 F12 37.2(3) . . . . ?
C33 C29 C30 C31 -178.2(2) . . . . ?
C34 C31 C32 C27 176.2(2) . . . . ?
N9 C44 C45 N11 162.78(19) . . . . ?
N10 C36 C37 C38 177.7(2) . . . . ?
N10 C36 C41 C40 -176.8(2) . . . . ?
N12 C47 C48 C49 177.4(2) . . . . ?
C35 N9 C44 C45 -71.4(3) . . . . ?
C35 N10 C36 C37 168.5(2) . . . . ?
C35 N10 C36 C41 -12.7(4) . . . . ?
C36 N10 C35 O5 1.7(4) . . . . ?
C36 N10 C35 N9 -177.8(2) . . . . ?
C36 C37 C38 C39 -0.8(4) . . . . ?
C36 C37 C38 C42 177.9(2) . . . . ?
C37 C36 C41 C40 2.0(4) . . . . ?
C37 C38 C39 C40 1.9(4) . . . . ?
C37 C38 C42 F13 44.3(7) . . . . ?
C37 C38 C42 F14 -73.4(5) . . . . ?
C37 C38 C42 F15 174.9(5) . . . . ?
C37 C38 C42 F15A 141.0(6) . . . . ?
C37 C38 C42 F13A 26.9(8) . . . . ?
C37 C38 C42 F14A -93.8(7) . . . . ?
C38 C39 C40 C41 -1.0(4) . . . . ?
C38 C39 C40 C43 -178.6(3) . . . . ?
C39 C38 C42 F13 -137.0(6) . . . . ?
C39 C38 C42 F14 105.3(4) . . . . ?
C39 C38 C42 F15 -6.4(6) . . . . ?
C39 C38 C42 F15A -40.3(7) . . . . ?
C39 C38 C42 F13A -154.4(7) . . . . ?
C39 C38 C42 F14A 84.9(7) . . . . ?
C39 C40 C41 C36 -0.9(4) . . . . ?
C39 C40 C43 F16 123.1(5) . . . . ?
C39 C40 C43 F17 -11.0(6) . . . . ?
C39 C40 C43 F18 -124.2(4) . . . . ?
C39 C40 C43 F16A 79.7(5) . . . . ?
C39 C40 C43 F17A -28.8(8) . . . . ?
C39 C40 C43 F18A -168.7(7) . . . . ?
C41 C36 C37 C38 -1.2(4) . . . . ?
C41 C40 C43 F16 -54.5(6) . . . . ?
C41 C40 C43 F17 171.4(5) . . . . ?
C41 C40 C43 F18 58.2(4) . . . . ?
C41 C40 C43 F16A -98.0(5) . . . . ?
C41 C40 C43 F17A 153.6(8) . . . . ?
C41 C40 C43 F18A 13.6(7) . . . . ?
C42 C38 C39 C40 -176.8(3) . . . . ?
C43 C40 C41 C36 176.6(3) . . . . ?
C44 N9 C35 O5 -6.9(4) . . . . ?
C44 N9 C35 N10 172.7(2) . . . . ?
C45 N11 C46 O6 -172.5(2) . . . . ?
C45 N11 C46 N12 7.9(3) . . . . ?
C45 N11 C51 C51 80.6(3) . . . 3_656 ?
C46 N11 C45 C44 -84.6(3) . . . . ?
C46 N11 C51 C51 -85.3(3) . . . 3_656 ?
C46 N12 C47 C48 177.8(2) . . . . ?
C47 N12 C46 O6 3.5(4) . . . . ?
C47 N12 C46 N11 -176.8(2) . . . . ?
C47 C48 C49 C50 174.3(2) . . . . ?
C51 N11 C45 C44 109.8(2) . . . . ?
C51 N11 C46 O6 -7.2(3) . . . . ?
C51 N11 C46 N12 173.2(2) . . . . ?
